data_7045946
loop_
_publ_author_name
'Oschmann, W.'
'Borner, C.'
'Kleeberg, C.'

_publ_section_title
;
 Unsymmetrical diborane(4) derivatives by copper mediated B-B coupling.
;
_journal_issue 15
_journal_name_full 'Dalton transactions (Cambridge, England : 2003)'
_journal_page_first 5318
_journal_page_last 5327
_journal_paper_doi 10.1039/c8dt00627j
_journal_volume 47
_journal_year 2018
_chemical_formula_moiety '0.5 (C11H22B2O4), 0.38 (C11H22B2O4), 0.12 (C12H24B2O4)'
_chemical_formula_sum 'C11.12 H22.24 B2 O4'
_chemical_formula_weight 241.56
_space_group_crystal_system monoclinic
_space_group_IT_number 14
_space_group_name_Hall '-P 2ybc'
_space_group_name_H-M_alt 'P 1 21/c 1'
_symmetry_space_group_name_Hall '-P 2ybc'
_symmetry_space_group_name_H-M 'P 1 21/c 1'
_atom_sites_solution_hydrogens geom
_atom_sites_solution_primary iterative
_atom_sites_solution_secondary difmap
_audit_creation_method SHELXL-2017/1
_audit_update_record
;
2018-01-30 deposited with the CCDC.
2018-03-13 downloaded from the CCDC.
;
_cell_angle_alpha 90
_cell_angle_beta 92.161(6)
_cell_angle_gamma 90
_cell_formula_units_Z 8
_cell_length_a 20.4494(14)
_cell_length_b 11.6284(8)
_cell_length_c 11.6718(8)
_cell_measurement_reflns_used 6870
_cell_measurement_temperature 100(2)
_cell_measurement_theta_max 73.9000
_cell_measurement_theta_min 4.2990
_cell_volume 2773.5(3)
_computing_cell_refinement
;
 CrysAlisPro 1.171.38.43 (Rigaku Oxford Diffraction, 2015)
;
_computing_data_collection
;
 CrysAlisPro 1.171.38.43 (Rigaku Oxford Diffraction, 2015)
;
_computing_data_reduction
;
 CrysAlisPro 1.171.38.43 (Rigaku Oxford Diffraction, 2015)
;
_computing_molecular_graphics
;
 K. Brandenburg, 2017, Diamond 4.4.1, Crystal Impact GbR, Bonn, Germany.
;
_computing_publication_material
;
 WinGX v2014.1 (L. J. Farrugia, J. Appl. Cryst., 2012, 45, 849-854.)
;
_computing_structure_refinement
;
 SHELXL-2017/1 (G. M. Sheldrick, Acta Cryst., 2015, C71, 3--8)
;
_computing_structure_solution
;
 SHELXT (Ver. 2014/5) (G. M. Sheldrick, Acta Cryst., 2015, A71, 3--8)
;
_diffrn_ambient_environment N~2~
_diffrn_ambient_temperature 100(2)
_diffrn_detector 'CCD plate'
_diffrn_detector_area_resol_mean 10.3543
_diffrn_detector_type Atlas
_diffrn_measured_fraction_theta_full 1.000
_diffrn_measured_fraction_theta_max 1.000
_diffrn_measurement_device 'four-circle diffractometer'
_diffrn_measurement_device_type 'Oxford Diffraction, Xcalibur, Atlas, Nova'
_diffrn_measurement_method \w-scan
_diffrn_radiation_monochromator mirror
_diffrn_radiation_type CuK\a
_diffrn_radiation_wavelength 1.54184
_diffrn_reflns_av_unetI/netI 0.0443
_diffrn_reflns_Laue_measured_fraction_full 1.000
_diffrn_reflns_Laue_measured_fraction_max 1.000
_diffrn_reflns_limit_h_max 24
_diffrn_reflns_limit_h_min -21
_diffrn_reflns_limit_k_max 13
_diffrn_reflns_limit_k_min -13
_diffrn_reflns_limit_l_max 13
_diffrn_reflns_limit_l_min -13
_diffrn_reflns_number 5521
_diffrn_reflns_point_group_measured_fraction_full 1.000
_diffrn_reflns_point_group_measured_fraction_max 1.000
_diffrn_reflns_theta_full 66.998
_diffrn_reflns_theta_max 66.998
_diffrn_reflns_theta_min 4.327
_diffrn_source 'micro-focus sealed X-ray tube'
_diffrn_source_type 'Nova (Cu) X-ray Source'
_exptl_absorpt_coefficient_mu 0.667
_exptl_absorpt_correction_T_max 1.00000
_exptl_absorpt_correction_T_min 0.60218
_exptl_absorpt_correction_type multi-scan
_exptl_absorpt_process_details
;
 CrysAlisPro 1.171.38.43 (Rigaku Oxford Diffraction, 2015)
 Empirical absorption correction using spherical harmonics,
 implemented in SCALE3 ABSPACK scaling algorithm.
;
_exptl_crystal_colour colourless
_exptl_crystal_density_diffrn 1.157
_exptl_crystal_description block
_exptl_crystal_F_000 1048
_exptl_crystal_recrystallization_method
;
 From a solution of pinB-Bneop and B2pin2 (25mol%) in n-pentane at -40 deg. C.
;
_exptl_crystal_size_max 0.140
_exptl_crystal_size_mid 0.080
_exptl_crystal_size_min 0.062
_refine_diff_density_max 0.438
_refine_diff_density_min -0.217
_refine_diff_density_rms 0.039
_refine_ls_extinction_method none
_refine_ls_goodness_of_fit_ref 1.001
_refine_ls_hydrogen_treatment constr
_refine_ls_matrix_type full
_refine_ls_number_parameters 406
_refine_ls_number_reflns 5521
_refine_ls_number_restraints 48
_refine_ls_restrained_S_all 1.011
_refine_ls_R_factor_all 0.0857
_refine_ls_R_factor_gt 0.0543
_refine_ls_shift/su_max 0.001
_refine_ls_shift/su_mean 0.000
_refine_ls_structure_factor_coef Fsqd
_refine_ls_weighting_details 'w=1/[\s^2^(Fo^2^)+(0.0850P)^2^] where P=(Fo^2^+2Fc^2^)/3'
_refine_ls_weighting_scheme calc
_refine_ls_wR_factor_gt 0.1365
_refine_ls_wR_factor_ref 0.1483
_reflns_number_gt 3686
_reflns_number_total 5521
_reflns_threshold_expression 'I > 2\s(I)'
_cod_data_source_file c8dt00627j2.cif
_cod_data_source_block wo19wo
_cod_depositor_comments 'Adding full bibliography for 7045941--7045953.cif.'
_cod_database_code 7045946
_shelx_shelxl_version_number 2017/1
_shelx_space_group_comment
;
The symmetry employed for this shelxl refinement is uniquely defined
by the following loop, which should always be used as a source of
symmetry information in preference to the above space-group names.
They are only intended as comments.
;

loop_
_space_group_symop_operation_xyz
'x, y, z'
'-x, y+1/2, -z+1/2'
'-x, -y, -z'
'x, -y-1/2, z-1/2'

loop_
_atom_site_label
_atom_site_type_symbol
_atom_site_fract_x
_atom_site_fract_y
_atom_site_fract_z
_atom_site_U_iso_or_equiv
_atom_site_adp_type
_atom_site_occupancy
_atom_site_site_symmetry_order
_atom_site_calc_flag
_atom_site_refinement_flags_posn
_atom_site_refinement_flags_adp
_atom_site_refinement_flags_occupancy
_atom_site_disorder_assembly
_atom_site_disorder_group
C1 C 0.02176(12) 0.8351(2) 0.2030(2) 0.0378(6) Uani 1 1 d D . . . .
C2 C 0.06340(11) 0.9370(2) 0.25092(19) 0.0335(5) Uani 1 1 d D . . . .
C3 C 0.02978(16) 0.8130(3) 0.0761(2) 0.0578(8) Uani 1 1 d D . . . .
H3A H 0.076458 0.809082 0.060339 0.087 Uiso 1 1 calc R U . . .
H3B H 0.009344 0.875640 0.031501 0.087 Uiso 1 1 calc R U . . .
H3C H 0.008726 0.740010 0.054681 0.087 Uiso 1 1 calc R U . . .
C4 C -0.04991(12) 0.8404(3) 0.2299(3) 0.0567(8) Uani 1 1 d D . . . .
H4A H -0.072843 0.774603 0.194480 0.085 Uiso 1 1 calc R U . . .
H4B H -0.068903 0.911973 0.199385 0.085 Uiso 1 1 calc R U . . .
H4C H -0.054457 0.837914 0.313103 0.085 Uiso 1 1 calc R U . . .
C5 C 0.07517(13) 1.0325(2) 0.1658(2) 0.0450(6) Uani 1 1 d D . . . .
H5A H 0.105248 1.089197 0.200738 0.067 Uiso 1 1 calc R U . . .
H5B H 0.033509 1.069845 0.144498 0.067 Uiso 1 1 calc R U . . .
H5C H 0.094359 1.000194 0.097193 0.067 Uiso 1 1 calc R U . . .
C6 C 0.03818(13) 0.9871(2) 0.3607(2) 0.0438(6) Uani 1 1 d D . . . .
H6A H 0.031091 0.924980 0.415656 0.066 Uiso 1 1 calc R U . . .
H6B H -0.003226 1.027215 0.343996 0.066 Uiso 1 1 calc R U . . .
H6C H 0.070368 1.041432 0.393548 0.066 Uiso 1 1 calc R U . . .
C7 C 0.20762(12) 0.4899(2) 0.4231(2) 0.0400(6) Uani 1 1 d . . . . .
H7A H 0.221184 0.441320 0.358532 0.048 Uiso 1 1 calc R U . . .
H7B H 0.189998 0.438639 0.482233 0.048 Uiso 1 1 calc R U . . .
C8 C 0.26711(12) 0.5532(2) 0.4736(2) 0.0389(6) Uani 1 1 d . . . . .
C9 C 0.28944(11) 0.6348(2) 0.3814(2) 0.0402(6) Uani 1 1 d . . . . .
H9A H 0.325696 0.683016 0.413113 0.048 Uiso 1 1 calc R U . . .
H9B H 0.306276 0.589672 0.316895 0.048 Uiso 1 1 calc R U . . .
C10 C 0.32138(13) 0.4666(3) 0.5025(3) 0.0557(7) Uani 1 1 d . . . . .
H10A H 0.330202 0.420777 0.434305 0.084 Uiso 1 1 calc R U . . .
H10B H 0.307574 0.415621 0.563973 0.084 Uiso 1 1 calc R U . . .
H10C H 0.361190 0.507671 0.527794 0.084 Uiso 1 1 calc R U . . .
C11 C 0.24951(13) 0.6194(3) 0.5815(2) 0.0477(6) Uani 1 1 d . . . . .
H11A H 0.233401 0.565582 0.638540 0.072 Uiso 1 1 calc R U . . .
H11B H 0.215408 0.676022 0.561851 0.072 Uiso 1 1 calc R U . . .
H11C H 0.288458 0.658996 0.613090 0.072 Uiso 1 1 calc R U . . .
B1 B 0.11422(12) 0.7665(2) 0.2951(2) 0.0314(6) Uani 1 1 d D . . . .
B2 B 0.17394(13) 0.6730(2) 0.3433(2) 0.0331(6) Uani 1 1 d . . . . .
O1 O 0.05175(7) 0.73609(13) 0.26291(13) 0.0361(4) Uani 1 1 d D . . . .
O2 O 0.12603(7) 0.88184(13) 0.28107(13) 0.0348(4) Uani 1 1 d D . . . .
O3 O 0.15691(7) 0.56749(14) 0.38286(14) 0.0374(4) Uani 1 1 d . . . . .
O4 O 0.23689(8) 0.70834(14) 0.33911(14) 0.0382(4) Uani 1 1 d . . . . .
C12 C 0.23903(13) 0.0706(2) 0.5574(2) 0.0410(6) Uani 0.945(3) 1 d D . P A 1
C13 C 0.28215(13) 0.0793(2) 0.4520(2) 0.0422(6) Uani 0.945(3) 1 d D . P A 1
C14 C 0.20145(16) -0.0406(3) 0.5692(3) 0.0567(9) Uani 0.945(3) 1 d D . P A 1
H14A H 0.169269 -0.047834 0.505195 0.085 Uiso 0.945(3) 1 calc R U P A 1
H14B H 0.231899 -0.105615 0.568173 0.085 Uiso 0.945(3) 1 calc R U P A 1
H14C H 0.178840 -0.040291 0.641703 0.085 Uiso 0.945(3) 1 calc R U P A 1
C15 C 0.19362(15) 0.1739(3) 0.5692(3) 0.0551(8) Uani 0.945(3) 1 d D . P A 1
H15A H 0.159899 0.172511 0.507268 0.083 Uiso 0.945(3) 1 calc R U P A 1
H15B H 0.172784 0.170508 0.643347 0.083 Uiso 0.945(3) 1 calc R U P A 1
H15C H 0.219060 0.245102 0.564474 0.083 Uiso 0.945(3) 1 calc R U P A 1
C16 C 0.30885(17) -0.0350(3) 0.4135(3) 0.0658(10) Uani 0.945(3) 1 d D . P A 1
H16A H 0.272824 -0.082982 0.383055 0.099 Uiso 0.945(3) 1 calc R U P A 1
H16B H 0.340383 -0.022246 0.353641 0.099 Uiso 0.945(3) 1 calc R U P A 1
H16C H 0.330644 -0.073957 0.478913 0.099 Uiso 0.945(3) 1 calc R U P A 1
C17 C 0.25048(19) 0.1426(3) 0.3490(3) 0.0564(9) Uani 0.945(3) 1 d D . P A 1
H17A H 0.212803 0.098468 0.318876 0.085 Uiso 0.945(3) 1 calc R U P A 1
H17B H 0.235901 0.218854 0.373118 0.085 Uiso 0.945(3) 1 calc R U P A 1
H17C H 0.282483 0.150989 0.289151 0.085 Uiso 0.945(3) 1 calc R U P A 1
O5 O 0.28696(10) 0.08103(19) 0.65299(15) 0.0484(6) Uani 0.945(3) 1 d D . P A 1
O6 O 0.33839(9) 0.14612(17) 0.49632(16) 0.0465(5) Uani 0.945(3) 1 d D . P A 1
B3 B 0.33995(15) 0.1366(2) 0.6141(3) 0.0429(7) Uani 0.945(3) 1 d D . P A 1
C12A C 0.2717(11) -0.0026(16) 0.551(2) 0.0422(6) Uani 0.055(3) 1 d D . P A 2
C13A C 0.2511(10) 0.1110(19) 0.492(2) 0.0410(6) Uani 0.055(3) 1 d D . P A 2
C14A C 0.318(2) -0.078(3) 0.485(4) 0.0658(10) Uani 0.055(3) 1 d D . P A 2
H14D H 0.295016 -0.109115 0.417012 0.099 Uiso 0.055(3) 1 calc R U P A 2
H14E H 0.355511 -0.032106 0.462184 0.099 Uiso 0.055(3) 1 calc R U P A 2
H14F H 0.333566 -0.141551 0.534450 0.099 Uiso 0.055(3) 1 calc R U P A 2
C15A C 0.2160(16) -0.074(3) 0.596(4) 0.0567(9) Uani 0.055(3) 1 d D . P A 2
H15D H 0.189905 -0.105996 0.531119 0.085 Uiso 0.055(3) 1 calc R U P A 2
H15E H 0.233947 -0.137486 0.642977 0.085 Uiso 0.055(3) 1 calc R U P A 2
H15F H 0.188121 -0.025913 0.642464 0.085 Uiso 0.055(3) 1 calc R U P A 2
C16A C 0.257(3) 0.106(4) 0.3627(19) 0.0564(9) Uani 0.055(3) 1 d D . P A 2
H16D H 0.223879 0.053385 0.329902 0.085 Uiso 0.055(3) 1 calc R U P A 2
H16E H 0.249607 0.183364 0.330438 0.085 Uiso 0.055(3) 1 calc R U P A 2
H16F H 0.300590 0.079437 0.344345 0.085 Uiso 0.055(3) 1 calc R U P A 2
C17A C 0.1854(12) 0.162(4) 0.524(4) 0.0551(8) Uani 0.055(3) 1 d D . P A 2
H17D H 0.150033 0.109390 0.499641 0.083 Uiso 0.055(3) 1 calc R U P A 2
H17E H 0.184971 0.171643 0.607831 0.083 Uiso 0.055(3) 1 calc R U P A 2
H17F H 0.179015 0.236392 0.486899 0.083 Uiso 0.055(3) 1 calc R U P A 2
O5A O 0.3083(13) 0.0416(18) 0.6522(18) 0.0484(6) Uani 0.055(3) 1 d D . P A 2
O6A O 0.3025(12) 0.1925(16) 0.531(2) 0.0465(5) Uani 0.055(3) 1 d D . P A 2
B3A B 0.33995(15) 0.1366(2) 0.6141(3) 0.0429(7) Uani 0.055(3) 1 d D . P A 2
C18 C 0.4675(2) 0.1820(4) 0.8777(4) 0.0540(11) Uani 0.767(4) 1 d . . P B 3
H18A H 0.495077 0.120869 0.913372 0.065 Uiso 0.767(4) 1 calc R U P B 3
H18B H 0.443361 0.219953 0.939279 0.065 Uiso 0.767(4) 1 calc R U P B 3
C19 C 0.51077(19) 0.2692(4) 0.8224(3) 0.0448(10) Uani 0.767(4) 1 d . . P B 3
C20 C 0.4647(3) 0.3560(4) 0.7635(4) 0.0728(14) Uani 0.767(4) 1 d . . P B 3
H20A H 0.441220 0.399379 0.822237 0.087 Uiso 0.767(4) 1 calc R U P B 3
H20B H 0.490604 0.411583 0.719589 0.087 Uiso 0.767(4) 1 calc R U P B 3
C21 C 0.5519(3) 0.2119(8) 0.7343(6) 0.093(2) Uani 0.767(4) 1 d . . P B 3
H21A H 0.523362 0.172041 0.677875 0.139 Uiso 0.767(4) 1 calc R U P B 3
H21B H 0.577659 0.270221 0.695418 0.139 Uiso 0.767(4) 1 calc R U P B 3
H21C H 0.581476 0.156277 0.772272 0.139 Uiso 0.767(4) 1 calc R U P B 3
C22 C 0.5545(2) 0.3306(4) 0.9092(4) 0.0692(13) Uani 0.767(4) 1 d . . P B 3
H22A H 0.581821 0.386306 0.870007 0.104 Uiso 0.767(4) 1 calc R U P B 3
H22B H 0.527639 0.370857 0.964223 0.104 Uiso 0.767(4) 1 calc R U P B 3
H22C H 0.582604 0.274482 0.949970 0.104 Uiso 0.767(4) 1 calc R U P B 3
O7 O 0.42097(12) 0.1304(2) 0.7964(2) 0.0520(7) Uani 0.767(4) 1 d . . P B 3
O8 O 0.4177(2) 0.2991(3) 0.6867(4) 0.0673(13) Uani 0.767(4) 1 d . . P B 3
B4 B 0.40174(16) 0.1922(3) 0.7020(3) 0.0504(8) Uani 0.767(4) 1 d . . P B 3
C18A C 0.5033(5) 0.1964(10) 0.8051(9) 0.079(6) Uani 0.233(4) 1 d D . P B 4
C19A C 0.4801(6) 0.3209(9) 0.7823(11) 0.0728(14) Uani 0.233(4) 1 d D . P B 4
C20A C 0.5746(6) 0.1774(17) 0.7777(17) 0.075(6) Uani 0.233(4) 1 d D . P B 4
H20C H 0.602823 0.215326 0.835951 0.112 Uiso 0.233(4) 1 calc R U P B 4
H20D H 0.583996 0.094764 0.777387 0.112 Uiso 0.233(4) 1 calc R U P B 4
H20E H 0.582869 0.209854 0.702159 0.112 Uiso 0.233(4) 1 calc R U P B 4
C21A C 0.4891(8) 0.1538(14) 0.9235(10) 0.072(5) Uani 0.233(4) 1 d D . P B 4
H21F H 0.515855 0.196659 0.980408 0.108 Uiso 0.233(4) 1 calc R U P B 4
H21G H 0.442690 0.165414 0.937870 0.108 Uiso 0.233(4) 1 calc R U P B 4
H21H H 0.499638 0.071767 0.929227 0.108 Uiso 0.233(4) 1 calc R U P B 4
C22A C 0.5183(6) 0.3758(11) 0.6861(11) 0.068(4) Uani 0.233(4) 1 d D . P B 4
H22D H 0.563589 0.389579 0.713325 0.102 Uiso 0.233(4) 1 calc R U P B 4
H22E H 0.518046 0.323987 0.619922 0.102 Uiso 0.233(4) 1 calc R U P B 4
H22F H 0.497864 0.449019 0.663689 0.102 Uiso 0.233(4) 1 calc R U P B 4
C23A C 0.4793(7) 0.3982(12) 0.8855(12) 0.082(5) Uani 0.233(4) 1 d D . P B 4
H23A H 0.524224 0.410396 0.915257 0.122 Uiso 0.233(4) 1 calc R U P B 4
H23B H 0.459709 0.472237 0.863608 0.122 Uiso 0.233(4) 1 calc R U P B 4
H23C H 0.453525 0.362209 0.944845 0.122 Uiso 0.233(4) 1 calc R U P B 4
O7A O 0.4647(4) 0.1359(9) 0.7124(13) 0.129(8) Uani 0.233(4) 1 d D . P B 4
O8A O 0.4124(6) 0.3020(9) 0.7369(14) 0.110(9) Uani 0.233(4) 1 d D . P B 4
B4A B 0.40174(16) 0.1922(3) 0.7020(3) 0.0504(8) Uani 0.233(4) 1 d D . P B 4

loop_
_atom_site_aniso_label
_atom_site_aniso_U_11
_atom_site_aniso_U_22
_atom_site_aniso_U_33
_atom_site_aniso_U_23
_atom_site_aniso_U_13
_atom_site_aniso_U_12
C1 0.0371(13) 0.0368(13) 0.0386(12) 0.0048(10) -0.0103(10) 0.0055(10)
C2 0.0314(11) 0.0335(12) 0.0352(11) 0.0064(10) -0.0027(9) 0.0044(9)
C3 0.080(2) 0.0498(17) 0.0417(14) -0.0014(12) -0.0213(14) 0.0034(15)
C4 0.0333(13) 0.0458(16) 0.090(2) 0.0120(15) -0.0119(14) 0.0048(12)
C5 0.0453(14) 0.0422(15) 0.0472(14) 0.0111(12) -0.0002(12) 0.0039(11)
C6 0.0505(15) 0.0418(14) 0.0387(12) 0.0019(11) -0.0019(11) 0.0136(12)
C7 0.0376(13) 0.0309(12) 0.0513(14) 0.0057(11) -0.0005(11) 0.0060(10)
C8 0.0343(12) 0.0396(14) 0.0424(13) 0.0029(11) -0.0025(10) 0.0092(10)
C9 0.0303(12) 0.0435(14) 0.0467(13) -0.0010(11) -0.0005(10) 0.0016(10)
C10 0.0422(15) 0.0551(18) 0.0689(18) 0.0028(14) -0.0083(14) 0.0152(13)
C11 0.0436(14) 0.0566(17) 0.0427(13) 0.0002(12) -0.0029(11) 0.0095(12)
B1 0.0314(13) 0.0335(14) 0.0292(12) -0.0002(10) -0.0005(10) -0.0002(10)
B2 0.0318(13) 0.0334(14) 0.0339(13) -0.0037(11) -0.0035(11) -0.0006(11)
O1 0.0310(8) 0.0332(9) 0.0434(9) 0.0038(7) -0.0067(7) 0.0016(7)
O2 0.0311(8) 0.0321(8) 0.0407(8) 0.0025(7) -0.0052(7) 0.0028(7)
O3 0.0298(8) 0.0294(8) 0.0525(9) 0.0033(7) -0.0055(7) 0.0011(6)
O4 0.0323(9) 0.0373(9) 0.0448(9) 0.0034(7) -0.0020(7) 0.0013(7)
C12 0.0392(14) 0.0461(16) 0.0367(13) 0.0046(12) -0.0112(11) -0.0061(12)
C13 0.0389(14) 0.0423(15) 0.0448(14) -0.0039(12) -0.0077(12) -0.0082(12)
C14 0.0611(19) 0.058(2) 0.0492(17) 0.0160(14) -0.0182(14) -0.0226(16)
C15 0.0416(15) 0.064(2) 0.0585(19) -0.0103(16) -0.0120(14) 0.0012(14)
C16 0.0547(18) 0.058(2) 0.084(2) -0.0303(19) -0.0117(18) 0.0036(16)
C17 0.065(2) 0.058(2) 0.0444(15) 0.0096(14) -0.0164(14) -0.0184(17)
O5 0.0467(12) 0.0577(13) 0.0395(9) 0.0082(9) -0.0152(9) -0.0079(10)
O6 0.0432(11) 0.0494(12) 0.0462(10) -0.0044(9) -0.0073(9) -0.0139(9)
B3 0.0432(16) 0.0347(15) 0.0496(16) 0.0008(13) -0.0141(13) 0.0015(12)
C12A 0.0389(14) 0.0423(15) 0.0448(14) -0.0039(12) -0.0077(12) -0.0082(12)
C13A 0.0392(14) 0.0461(16) 0.0367(13) 0.0046(12) -0.0112(11) -0.0061(12)
C14A 0.0547(18) 0.058(2) 0.084(2) -0.0303(19) -0.0117(18) 0.0036(16)
C15A 0.0611(19) 0.058(2) 0.0492(17) 0.0160(14) -0.0182(14) -0.0226(16)
C16A 0.065(2) 0.058(2) 0.0444(15) 0.0096(14) -0.0164(14) -0.0184(17)
C17A 0.0416(15) 0.064(2) 0.0585(19) -0.0103(16) -0.0120(14) 0.0012(14)
O5A 0.0467(12) 0.0577(13) 0.0395(9) 0.0082(9) -0.0152(9) -0.0079(10)
O6A 0.0432(11) 0.0494(12) 0.0462(10) -0.0044(9) -0.0073(9) -0.0139(9)
B3A 0.0432(16) 0.0347(15) 0.0496(16) 0.0008(13) -0.0141(13) 0.0015(12)
C18 0.039(2) 0.082(3) 0.041(2) 0.002(2) -0.0066(19) -0.007(2)
C19 0.0352(19) 0.065(3) 0.0339(18) -0.0052(18) -0.0071(15) -0.0098(19)
C20 0.078(3) 0.062(3) 0.075(3) 0.001(2) -0.039(2) -0.021(2)
C21 0.064(4) 0.133(7) 0.083(4) -0.017(4) 0.029(3) -0.015(4)
C22 0.060(3) 0.077(3) 0.067(3) -0.003(2) -0.035(2) -0.016(2)
O7 0.0399(15) 0.0703(18) 0.0448(13) 0.0098(12) -0.0101(11) -0.0093(12)
O8 0.073(3) 0.0456(19) 0.079(3) 0.0053(17) -0.0428(19) -0.0149(18)
B4 0.0512(18) 0.0452(19) 0.0531(18) 0.0021(15) -0.0175(15) -0.0046(14)
C18A 0.029(7) 0.15(2) 0.059(9) -0.024(12) -0.016(7) 0.011(10)
C19A 0.078(3) 0.062(3) 0.075(3) 0.001(2) -0.039(2) -0.021(2)
C20A 0.057(11) 0.068(12) 0.101(16) -0.037(11) 0.024(10) -0.015(9)
C21A 0.062(10) 0.079(11) 0.072(11) 0.014(9) -0.029(8) -0.024(8)
C22A 0.061(8) 0.057(9) 0.087(10) 0.002(7) 0.002(8) -0.015(7)
C23A 0.067(10) 0.077(11) 0.100(12) -0.032(9) -0.011(9) 0.000(8)
O7A 0.037(6) 0.090(8) 0.254(19) -0.112(11) -0.067(9) 0.023(5)
O8A 0.044(7) 0.122(13) 0.160(18) -0.100(13) -0.050(9) 0.050(7)
B4A 0.0512(18) 0.0452(19) 0.0531(18) 0.0021(15) -0.0175(15) -0.0046(14)

loop_
_atom_type_symbol
_atom_type_description
_atom_type_scat_dispersion_real
_atom_type_scat_dispersion_imag
_atom_type_scat_source
C C 0.0181 0.0091 'International Tables Vol C Tables 4.2.6.8 and 6.1.1.4'
H H 0.0000 0.0000 'International Tables Vol C Tables 4.2.6.8 and 6.1.1.4'
B B 0.0090 0.0039 'International Tables Vol C Tables 4.2.6.8 and 6.1.1.4'
O O 0.0492 0.0322 'International Tables Vol C Tables 4.2.6.8 and 6.1.1.4'

loop_
_geom_angle_atom_site_label_1
_geom_angle_atom_site_label_2
_geom_angle_atom_site_label_3
_geom_angle
O1 C1 C4 108.9(2)
O1 C1 C3 105.9(2)
C4 C1 C3 110.5(2)
O1 C1 C2 102.33(17)
C4 C1 C2 114.7(2)
C3 C1 C2 113.8(2)
O2 C2 C5 108.64(19)
O2 C2 C6 106.71(18)
C5 C2 C6 109.9(2)
O2 C2 C1 102.44(17)
C5 C2 C1 114.98(19)
C6 C2 C1 113.5(2)
O3 C7 C8 112.27(19)
C9 C8 C7 106.57(19)
C9 C8 C10 109.5(2)
C7 C8 C10 109.3(2)
C9 C8 C11 110.8(2)
C7 C8 C11 110.6(2)
C10 C8 C11 110.0(2)
O4 C9 C8 111.85(18)
O1 B1 O2 112.8(2)
O1 B1 B2 125.0(2)
O2 B1 B2 122.2(2)
O4 B2 O3 122.8(2)
O4 B2 B1 117.5(2)
O3 B2 B1 119.7(2)
B1 O1 C1 107.30(18)
B1 O2 C2 107.48(17)
B2 O3 C7 119.03(18)
B2 O4 C9 120.27(19)
O5 C12 C14 109.3(2)
O5 C12 C15 105.0(2)
C14 C12 C15 110.6(3)
O5 C12 C13 102.5(2)
C14 C12 C13 115.8(2)
C15 C12 C13 112.8(2)
O6 C13 C16 106.5(2)
O6 C13 C17 109.0(2)
C16 C13 C17 109.6(3)
O6 C13 C12 102.60(19)
C16 C13 C12 113.7(3)
C17 C13 C12 114.8(3)
B3 O5 C12 107.8(2)
B3 O6 C13 107.3(2)
O5 B3 O6 112.6(2)
O5A C12A C15A 106.4(13)
O5A C12A C14A 107.4(14)
C15A C12A C14A 110.3(13)
O5A C12A C13A 100.5(10)
C15A C12A C13A 115.4(14)
C14A C12A C13A 115.6(14)
O6A C13A C16A 104.5(14)
O6A C13A C17A 107.4(14)
C16A C13A C17A 111.2(14)
O6A C13A C12A 103.5(9)
C16A C13A C12A 112.7(14)
C17A C13A C12A 116.5(14)
B3A O5A C12A 104.9(10)
B3A O6A C13A 106.6(9)
O5A B3A O6A 110.7(10)
O7 C18 C19 112.3(3)
C22 C19 C18 112.0(3)
C22 C19 C21 109.6(4)
C18 C19 C21 110.3(5)
C22 C19 C20 109.3(4)
C18 C19 C20 106.0(4)
C21 C19 C20 109.6(4)
O8 C20 C19 111.1(4)
B4 O7 C18 118.4(3)
B4 O8 C20 121.0(4)
O8 B4 O7 123.4(3)
O7A C18A C21A 113.3(11)
O7A C18A C20A 105.3(9)
C21A C18A C20A 111.4(10)
O7A C18A C19A 99.5(7)
C21A C18A C19A 113.4(10)
C20A C18A C19A 113.0(10)
O8A C19A C23A 109.8(10)
O8A C19A C22A 107.2(10)
C23A C19A C22A 111.0(10)
O8A C19A C18A 101.6(8)
C23A C19A C18A 115.8(10)
C22A C19A C18A 110.8(9)
B4A O7A C18A 107.0(6)
B4A O8A C19A 112.6(8)
O8A B4A O7A 105.6(6)

loop_
_geom_bond_atom_site_label_1
_geom_bond_atom_site_label_2
_geom_bond_distance
C1 O1 1.469(3)
C1 C4 1.512(4)
C1 C3 1.518(4)
C1 C2 1.551(3)
C2 O2 1.463(3)
C2 C5 1.515(3)
C2 C6 1.516(3)
C7 O3 1.440(3)
C7 C8 1.521(3)
C8 C9 1.519(4)
C8 C10 1.527(3)
C8 C11 1.530(4)
C9 O4 1.445(3)
B1 O1 1.365(3)
B1 O2 1.373(3)
B1 B2 1.714(3)
B2 O4 1.354(3)
B2 O3 1.361(3)
C12 O5 1.462(3)
C12 C14 1.513(4)
C12 C15 1.528(4)
C12 C13 1.543(4)
C13 O6 1.466(3)
C13 C16 1.512(4)
C13 C17 1.533(4)
O5 B3 1.355(4)
O6 B3 1.378(4)
C12A O5A 1.466(10)
C12A C15A 1.521(11)
C12A C14A 1.521(11)
C12A C13A 1.542(10)
C13A O6A 1.474(10)
C13A C16A 1.518(11)
C13A C17A 1.529(11)
O5A B3A 1.363(11)
O6A B3A 1.376(10)
C18 O7 1.448(5)
C18 C19 1.507(6)
C19 C22 1.506(5)
C19 C21 1.508(8)
C19 C20 1.526(6)
C20 O8 1.450(5)
O7 B4 1.361(4)
O8 B4 1.300(5)
C18A O7A 1.492(9)
C18A C21A 1.506(10)
C18A C20A 1.520(10)
C18A C19A 1.544(10)
C19A O8A 1.480(10)
C19A C23A 1.503(10)
C19A C22A 1.532(10)
O7A B4A 1.445(7)
O8A B4A 1.356(9)

loop_
_geom_torsion_atom_site_label_1
_geom_torsion_atom_site_label_2
_geom_torsion_atom_site_label_3
_geom_torsion_atom_site_label_4
_geom_torsion
O1 C1 C2 O2 27.0(2)
C4 C1 C2 O2 144.8(2)
C3 C1 C2 O2 -86.7(2)
O1 C1 C2 C5 144.7(2)
C4 C1 C2 C5 -97.6(3)
C3 C1 C2 C5 31.0(3)
O1 C1 C2 C6 -87.6(2)
C4 C1 C2 C6 30.1(3)
C3 C1 C2 C6 158.7(2)
O3 C7 C8 C9 -55.8(3)
O3 C7 C8 C10 -174.0(2)
O3 C7 C8 C11 64.8(3)
C7 C8 C9 O4 53.8(3)
C10 C8 C9 O4 171.9(2)
C11 C8 C9 O4 -66.7(3)
O1 B1 B2 O4 160.6(2)
O2 B1 B2 O4 -16.9(3)
O1 B1 B2 O3 -18.9(3)
O2 B1 B2 O3 163.6(2)
O2 B1 O1 C1 10.7(3)
B2 B1 O1 C1 -167.1(2)
C4 C1 O1 B1 -145.1(2)
C3 C1 O1 B1 96.0(2)
C2 C1 O1 B1 -23.4(2)
O1 B1 O2 C2 8.1(3)
B2 B1 O2 C2 -174.13(19)
C5 C2 O2 B1 -143.9(2)
C6 C2 O2 B1 97.6(2)
C1 C2 O2 B1 -21.9(2)
O4 B2 O3 C7 0.5(3)
B1 B2 O3 C7 -180.0(2)
C8 C7 O3 B2 30.2(3)
O3 B2 O4 C9 -2.2(3)
B1 B2 O4 C9 178.29(19)
C8 C9 O4 B2 -27.0(3)
O5 C12 C13 O6 -26.2(3)
C14 C12 C13 O6 -145.1(2)
C15 C12 C13 O6 86.1(3)
O5 C12 C13 C16 88.3(3)
C14 C12 C13 C16 -30.5(3)
C15 C12 C13 C16 -159.4(2)
O5 C12 C13 C17 -144.3(2)
C14 C12 C13 C17 96.9(3)
C15 C12 C13 C17 -32.0(3)
C14 C12 O5 B3 146.9(3)
C15 C12 O5 B3 -94.5(3)
C13 C12 O5 B3 23.5(3)
C16 C13 O6 B3 -99.2(3)
C17 C13 O6 B3 142.6(3)
C12 C13 O6 B3 20.5(3)
C12 O5 B3 O6 -11.6(3)
C13 O6 B3 O5 -6.6(3)
O5A C12A C13A O6A 27(2)
C15A C12A C13A O6A 141(2)
C14A C12A C13A O6A -88(2)
O5A C12A C13A C16A 139(2)
C15A C12A C13A C16A -107(2)
C14A C12A C13A C16A 24(2)
O5A C12A C13A C17A -91(2)
C15A C12A C13A C17A 23(3)
C14A C12A C13A C17A 154(2)
C15A C12A O5A B3A -157(2)
C14A C12A O5A B3A 85(2)
C13A C12A O5A B3A -37(2)
C16A C13A O6A B3A -126(2)
C17A C13A O6A B3A 115(2)
C12A C13A O6A B3A -8(2)
C12A O5A B3A O6A 34(2)
C13A O6A B3A O5A -16(3)
O7 C18 C19 C22 174.5(4)
O7 C18 C19 C21 -63.1(5)
O7 C18 C19 C20 55.5(5)
C22 C19 C20 O8 -174.8(4)
C18 C19 C20 O8 -53.9(5)
C21 C19 C20 O8 65.1(6)
C19 C18 O7 B4 -27.0(5)
C19 C20 O8 B4 24.6(7)
C20 O8 B4 O7 8.2(7)
C18 O7 B4 O8 -7.2(6)
O7A C18A C19A O8A 31.3(12)
C21A C18A C19A O8A -89.4(12)
C20A C18A C19A O8A 142.6(12)
O7A C18A C19A C23A 150.1(11)
C21A C18A C19A C23A 29.4(14)
C20A C18A C19A C23A -98.6(13)
O7A C18A C19A C22A -82.4(11)
C21A C18A C19A C22A 157.0(10)
C20A C18A C19A C22A 28.9(13)
C21A C18A O7A B4A 84.0(13)
C20A C18A O7A B4A -154.0(11)
C19A C18A O7A B4A -36.8(12)
C23A C19A O8A B4A -140.2(13)
C22A C19A O8A B4A 99.1(13)
C18A C19A O8A B4A -17.2(14)
C19A O8A B4A O7A -5.7(15)
C18A O7A B4A O8A 27.7(13)
